data_2012981
loop_
_publ_author_name
'Huang, Xinjiang'
'Kuhn, Genevieve H.'
'Nesterov, Vladimir N.'
'Averkiev, Boris B.'
'Penn, Benjamin'
'Antipin, Mikhail Yu.'
'Timofeeva, Tatiana V.'

_publ_section_title
;
 (<i>E</i>)-(4-Hydroxyphenyl)(4-nitrophenyl)diazene,
 (<i>E</i>)-(4-methoxyphenyl)(4-nitrophenyl)diazene and
 (<i>E</i>)-[4-(6-bromohexyloxy)phenyl](4-cyanophenyl)diazene
;
_journal_issue 10
_journal_name_full 'Acta Crystallographica Section C'
_journal_page_first o624
_journal_page_last o628
_journal_paper_doi 10.1107/S010827010201627X
_journal_volume 58
_journal_year 2002
_chemical_formula_moiety 'C12 H9 N3 O3'
_chemical_formula_sum 'C12 H9 N3 O3'
_chemical_formula_weight 243.22
_chemical_melting_point 486
_chemical_name_systematic
;
(E)-(4-hydroxyphenyl)(4-nitrophenyl)diazene
;
_space_group_IT_number 2
_symmetry_cell_setting triclinic
_symmetry_space_group_name_Hall '-P 1'
_symmetry_space_group_name_H-M 'P -1'
_atom_sites_solution_hydrogens geom
_atom_sites_solution_primary direct
_atom_sites_solution_secondary difmap
_audit_creation_method SHELXL97
_cell_angle_alpha 93.685(10)
_cell_angle_beta 94.922(11)
_cell_angle_gamma 100.811(10)
_cell_formula_units_Z 8
_cell_length_a 7.290(4)
_cell_length_b 10.648(6)
_cell_length_c 28.353(16)
_cell_measurement_reflns_used 320
_cell_measurement_temperature 110(2)
_cell_measurement_theta_max 24
_cell_measurement_theta_min 4
_cell_volume 2147(2)
_computing_cell_refinement SMART
_computing_data_collection 'SMART (Bruker, 1998)'
_computing_data_reduction 'SAINT (Bruker, 1998)'
_computing_molecular_graphics 'SHELXTL-Plus (Sheldrick, 1994)'
_computing_publication_material SHELXTL-Plus
_computing_structure_refinement 'SHELXL97 (Sheldrick, 1997)'
_computing_structure_solution 'SHELXS97 (Sheldrick, 1990)'
_diffrn_ambient_temperature 110(2)
_diffrn_measured_fraction_theta_full 0.97
_diffrn_measured_fraction_theta_max 0.97
_diffrn_measurement_device_type 'Bruker SMART CCD area-detector'
_diffrn_measurement_method '\f and \w'
_diffrn_radiation_monochromator graphite
_diffrn_radiation_source 'fine-focus sealed tube'
_diffrn_radiation_type MoK\a
_diffrn_radiation_wavelength 0.71073
_diffrn_reflns_av_R_equivalents 0.031
_diffrn_reflns_av_sigmaI/netI 0.061
_diffrn_reflns_limit_h_max 10
_diffrn_reflns_limit_h_min -10
_diffrn_reflns_limit_k_max 14
_diffrn_reflns_limit_k_min -14
_diffrn_reflns_limit_l_max 38
_diffrn_reflns_limit_l_min -39
_diffrn_reflns_number 24813
_diffrn_reflns_theta_full 30.10
_diffrn_reflns_theta_max 30.1
_diffrn_reflns_theta_min 2.0
_diffrn_standards_decay_% none
_exptl_absorpt_coefficient_mu 0.112
_exptl_absorpt_correction_type none
_exptl_crystal_colour yellow
_exptl_crystal_density_diffrn 1.505
_exptl_crystal_density_meas ?
_exptl_crystal_density_method 'not measured'
_exptl_crystal_description plate
_exptl_crystal_F_000 1008
_exptl_crystal_size_max 0.50
_exptl_crystal_size_mid 0.40
_exptl_crystal_size_min 0.15
_refine_diff_density_max 0.47
_refine_diff_density_min -0.27
_refine_ls_extinction_method none
_refine_ls_goodness_of_fit_ref 0.892
_refine_ls_hydrogen_treatment constr
_refine_ls_matrix_type full
_refine_ls_number_parameters 649
_refine_ls_number_reflns 12208
_refine_ls_number_restraints 0
_refine_ls_restrained_S_all 0.892
_refine_ls_R_factor_all 0.103
_refine_ls_R_factor_gt 0.055
_refine_ls_shift/su_max <0.001
_refine_ls_shift/su_mean 0.000
_refine_ls_structure_factor_coef Fsqd
_refine_ls_weighting_details 'w = 1/[\s^2^(Fo^2^)+(0.075P)^2^] where P=(Fo^2^+2Fc^2^)/3'
_refine_ls_weighting_scheme calc
_refine_ls_wR_factor_gt 0.124
_refine_ls_wR_factor_ref 0.143
_reflns_number_gt 6579
_reflns_number_total 12208
_reflns_threshold_expression I>2\s(I)
_cod_data_source_file gg1133.cif
_cod_data_source_block Ia
_cod_depositor_comments
;
The following automatic conversions were performed:
'_symmetry_cell_setting' value 'Triclinic' changed to 'triclinic'
according to '/home/saulius/struct/CIF-dictionaries/cif_core.dic'
dictionary named 'cif_core.dic' version 2.4.1 from 2010-06-29.

Automatic conversion script
Id: cif_fix_enum 1527 2010-12-29 10:47:43Z saulius 

The following automatic conversions were performed:

'_symmetry_cell_setting' value 'Triclinic' changed to 'triclinic'
according to /home/saulius/struct/CIF-dictionaries/cif_core.dic
dictionary named 'cif_core.dic' version 2.4.1 from 2010-06-29.

Automatic conversion script
Id: cif_fix_values 1715 2011-07-08 13:25:40Z adriana 

The following automatic conversions were performed:

'_exptl_crystal_density_meas' value 'not measured' was changed to '?'
- the value is perceived as not measured.

Automatic conversion script
Id: cif_fix_values 3008 2015-01-20 13:52:24Z robertas 
;
_cod_original_sg_symbol_Hall -P1
_cod_original_sg_symbol_H-M P-1
_cod_database_code 2012981
_cod_database_fobs_code 2012981

loop_
_symmetry_equiv_pos_as_xyz
'x, y, z'
'-x, -y, -z'

loop_
_atom_site_label
_atom_site_fract_x
_atom_site_fract_y
_atom_site_fract_z
_atom_site_U_iso_or_equiv
_atom_site_adp_type
_atom_site_calc_flag
_atom_site_refinement_flags
_atom_site_occupancy
_atom_site_disorder_assembly
_atom_site_disorder_group
_atom_site_type_symbol
O1A 0.0637(2) 0.49990(12) 0.23558(4) 0.0399(4) Uani d . 1 . . O
H1A -0.0305 0.4579 0.2185 0.060 Uiso calc R 1 . . H
O2A 0.0480(2) 0.23444(12) 0.65306(5) 0.0371(3) Uani d . 1 . . O
O3A 0.2984(2) 0.37848(14) 0.67052(5) 0.0424(4) Uani d . 1 . . O
N1A 0.1713(2) 0.31876(14) 0.64195(5) 0.0288(3) Uani d . 1 . . N
N2A 0.1735(2) 0.44213(13) 0.45204(5) 0.0240(3) Uani d . 1 . . N
N3A 0.0589(2) 0.36998(13) 0.42149(5) 0.0245(3) Uani d . 1 . . N
C1A 0.1656(2) 0.34923(15) 0.59218(6) 0.0228(4) Uani d . 1 . . C
C2A 0.0250(2) 0.27990(15) 0.55950(6) 0.0246(4) Uani d . 1 . . C
H2A -0.0677 0.2139 0.5690 0.029 Uiso calc R 1 . . H
C3A 0.0230(2) 0.30914(16) 0.51268(6) 0.0245(4) Uani d . 1 . . C
H3A -0.0721 0.2631 0.4896 0.029 Uiso calc R 1 . . H
C4A 0.1604(2) 0.40613(15) 0.49923(6) 0.0217(4) Uani d . 1 . . C
C5A 0.2970(2) 0.47610(16) 0.53331(6) 0.0247(4) Uani d . 1 . . C
H5A 0.3877 0.5444 0.5243 0.030 Uiso calc R 1 . . H
C6A 0.3012(2) 0.44666(16) 0.57998(6) 0.0257(4) Uani d . 1 . . C
H6A 0.3956 0.4927 0.6032 0.031 Uiso calc R 1 . . H
C7A 0.0682(2) 0.40578(16) 0.37445(6) 0.0222(4) Uani d . 1 . . C
C8A -0.0566(2) 0.32882(16) 0.33966(6) 0.0255(4) Uani d . 1 . . C
H8A -0.1390 0.2555 0.3482 0.031 Uiso calc R 1 . . H
C9A -0.0620(3) 0.35770(17) 0.29293(6) 0.0273(4) Uani d . 1 . . C
H9A -0.1479 0.3048 0.2694 0.033 Uiso calc R 1 . . H
C10A 0.0591(3) 0.46460(17) 0.28055(6) 0.0272(4) Uani d . 1 . . C
C11A 0.1864(3) 0.54063(17) 0.31486(6) 0.0298(4) Uani d . 1 . . C
H11A 0.2710 0.6125 0.3060 0.036 Uiso calc R 1 . . H
C12A 0.1909(3) 0.51272(16) 0.36155(6) 0.0262(4) Uani d . 1 . . C
H12A 0.2771 0.5658 0.3850 0.031 Uiso calc R 1 . . H
O1B 0.09328(19) 0.13282(12) 0.74147(4) 0.0350(3) Uani d . 1 . . O
H1B 0.1118 0.1938 0.7240 0.052 Uiso calc R 1 . . H
O2B 0.83062(18) 0.42569(11) 1.15294(4) 0.0314(3) Uani d . 1 . . O
O3B 0.7259(2) 0.23105(12) 1.16776(4) 0.0379(3) Uani d . 1 . . O
N1B 0.7416(2) 0.31699(13) 1.14099(5) 0.0246(3) Uani d . 1 . . N
N2B 0.40260(19) 0.19248(13) 0.95398(5) 0.0235(3) Uani d . 1 . . N
N3B 0.42434(19) 0.27785(13) 0.92494(5) 0.0231(3) Uani d . 1 . . N
C1B 0.6539(2) 0.28942(15) 1.09206(6) 0.0202(3) Uani d . 1 . . C
C2B 0.6722(2) 0.38609(15) 1.06129(6) 0.0224(4) Uani d . 1 . . C
H2B 0.7392 0.4701 1.0716 0.027 Uiso calc R 1 . . H
C3B 0.5903(2) 0.35657(15) 1.01511(6) 0.0222(4) Uani d . 1 . . C
H3B 0.6023 0.4206 0.9931 0.027 Uiso calc R 1 . . H
C4B 0.4901(2) 0.23332(15) 1.00069(6) 0.0201(3) Uani d . 1 . . C
C5B 0.4724(2) 0.13947(15) 1.03265(6) 0.0229(4) Uani d . 1 . . C
H5B 0.4022 0.0560 1.0229 0.027 Uiso calc R 1 . . H
C6B 0.5564(2) 0.16702(15) 1.07855(6) 0.0231(4) Uani d . 1 . . C
H6B 0.5471 0.1027 1.1004 0.028 Uiso calc R 1 . . H
C7B 0.3386(2) 0.23651(15) 0.87840(6) 0.0214(3) Uani d . 1 . . C
C8B 0.3606(2) 0.32641(16) 0.84480(6) 0.0239(4) Uani d . 1 . . C
H8B 0.4313 0.4102 0.8537 0.029 Uiso calc R 1 . . H
C9B 0.2808(2) 0.29516(16) 0.79858(6) 0.0260(4) Uani d . 1 . . C
H9B 0.2957 0.3571 0.7758 0.031 Uiso calc R 1 . . H
C10B 0.1785(2) 0.17226(16) 0.78575(6) 0.0253(4) Uani d . 1 . . C
C11B 0.1595(2) 0.08048(16) 0.81882(6) 0.0257(4) Uani d . 1 . . C
H11B 0.0926 -0.0042 0.8095 0.031 Uiso calc R 1 . . H
C12B 0.2372(2) 0.11226(16) 0.86492(6) 0.0235(4) Uani d . 1 . . C
H12B 0.2222 0.0501 0.8876 0.028 Uiso calc R 1 . . H
O1C 0.68874(18) 0.99896(12) 0.34847(4) 0.0330(3) Uani d . 1 . . O
H1C 0.6105 0.9533 0.3278 0.049 Uiso calc R 1 . . H
O2C 0.53167(19) 0.65258(13) 0.75292(5) 0.0404(4) Uani d . 1 . . O
O3C 0.78189(19) 0.79158(12) 0.77738(4) 0.0351(3) Uani d . 1 . . O
N1C 0.6586(2) 0.73978(14) 0.74582(5) 0.0275(3) Uani d . 1 . . N
N2C 0.7027(2) 0.90688(13) 0.56232(5) 0.0226(3) Uani d . 1 . . N
N3C 0.5955(2) 0.84019(13) 0.52913(5) 0.0226(3) Uani d . 1 . . N
C1C 0.6661(2) 0.78405(16) 0.69812(6) 0.0230(4) Uani d . 1 . . C
C2C 0.5330(2) 0.72046(15) 0.66252(6) 0.0230(4) Uani d . 1 . . C
H2C 0.4391 0.6508 0.6691 0.028 Uiso calc R 1 . . H
C3C 0.5396(2) 0.76056(16) 0.61732(6) 0.0240(4) Uani d . 1 . . C
H3C 0.4486 0.7190 0.5924 0.029 Uiso calc R 1 . . H
C4C 0.6794(2) 0.86190(15) 0.60802(6) 0.0213(3) Uani d . 1 . . C
C5C 0.8083(2) 0.92530(16) 0.64476(6) 0.0247(4) Uani d . 1 . . C
H5C 0.9014 0.9959 0.6385 0.030 Uiso calc R 1 . . H
C6C 0.8025(2) 0.88667(16) 0.69025(6) 0.0260(4) Uani d . 1 . . C
H6C 0.8904 0.9298 0.7155 0.031 Uiso calc R 1 . . H
C7C 0.6225(2) 0.88454(15) 0.48366(6) 0.0213(3) Uani d . 1 . . C
C8C 0.5019(2) 0.81909(16) 0.44566(6) 0.0243(4) Uani d . 1 . . C
H8C 0.4071 0.7486 0.4510 0.029 Uiso calc R 1 . . H
C9C 0.5188(2) 0.85594(16) 0.39991(6) 0.0259(4) Uani d . 1 . . C
H9C 0.4346 0.8117 0.3742 0.031 Uiso calc R 1 . . H
C10C 0.6593(3) 0.95760(16) 0.39189(6) 0.0250(4) Uani d . 1 . . C
C11C 0.7805(2) 1.02350(16) 0.43001(6) 0.0252(4) Uani d . 1 . . C
H11C 0.8762 1.0934 0.4246 0.030 Uiso calc R 1 . . H
C12C 0.7622(2) 0.98780(16) 0.47530(6) 0.0247(4) Uani d . 1 . . C
H12C 0.8447 1.0335 0.5011 0.030 Uiso calc R 1 . . H
O1D -0.27924(18) 0.62093(12) -0.14721(4) 0.0319(3) Uani d . 1 . . O
H1D -0.2564 0.6743 -0.1675 0.048 Uiso calc R 1 . . H
O2D 0.52516(18) 1.02984(12) 0.24777(4) 0.0327(3) Uani d . 1 . . O
O3D 0.4248(2) 0.84703(13) 0.27445(4) 0.0374(3) Uani d . 1 . . O
N1D 0.4331(2) 0.92001(14) 0.24240(5) 0.0267(3) Uani d . 1 . . N
N2D 0.06133(19) 0.73462(13) 0.06276(5) 0.0214(3) Uani d . 1 . . N
N3D 0.07701(19) 0.81176(13) 0.03072(5) 0.0212(3) Uani d . 1 . . N
C1D 0.3314(2) 0.87379(16) 0.19604(6) 0.0218(4) Uani d . 1 . . C
C2D 0.3369(2) 0.95936(16) 0.16096(6) 0.0233(4) Uani d . 1 . . C
H2D 0.4008 1.0459 0.1674 0.028 Uiso calc R 1 . . H
C3D 0.2473(2) 0.91523(15) 0.11663(6) 0.0224(4) Uani d . 1 . . C
H3D 0.2491 0.9716 0.0920 0.027 Uiso calc R 1 . . H
C4D 0.1539(2) 0.78815(15) 0.10784(6) 0.0203(3) Uani d . 1 . . C
C5D 0.1480(2) 0.70543(15) 0.14368(6) 0.0232(4) Uani d . 1 . . C
H5D 0.0821 0.6193 0.1376 0.028 Uiso calc R 1 . . H
C6D 0.2385(2) 0.74848(16) 0.18852(6) 0.0245(4) Uani d . 1 . . C
H6D 0.2362 0.6926 0.2134 0.029 Uiso calc R 1 . . H
C7D -0.0135(2) 0.75893(15) -0.01440(6) 0.0204(3) Uani d . 1 . . C
C8D -0.0038(2) 0.84056(15) -0.05084(6) 0.0225(4) Uani d . 1 . . C
H8D 0.0612 0.9269 -0.0448 0.027 Uiso calc R 1 . . H
C9D -0.0889(2) 0.79619(16) -0.09601(6) 0.0233(4) Uani d . 1 . . C
H9D -0.0802 0.8516 -0.1210 0.028 Uiso calc R 1 . . H
C10D -0.1868(2) 0.67081(16) -0.10459(6) 0.0233(4) Uani d . 1 . . C
C11D -0.1945(2) 0.58811(16) -0.06830(6) 0.0239(4) Uani d . 1 . . C
H11D -0.2590 0.5016 -0.0744 0.029 Uiso calc R 1 . . H
C12D -0.1088(2) 0.63200(15) -0.02368(6) 0.0226(4) Uani d . 1 . . C
H12D -0.1144 0.5756 0.0010 0.027 Uiso calc R 1 . . H

loop_
_atom_site_aniso_label
_atom_site_aniso_U_11
_atom_site_aniso_U_22
_atom_site_aniso_U_33
_atom_site_aniso_U_12
_atom_site_aniso_U_13
_atom_site_aniso_U_23
O1A 0.0514(9) 0.0385(8) 0.0216(7) -0.0093(6) -0.0081(6) 0.0098(6)
O2A 0.0529(9) 0.0296(7) 0.0277(7) 0.0018(6) 0.0056(6) 0.0096(5)
O3A 0.0502(9) 0.0481(9) 0.0235(7) -0.0005(7) -0.0067(6) 0.0050(6)
N1A 0.0396(9) 0.0252(8) 0.0231(8) 0.0090(7) 0.0028(7) 0.0052(6)
N2A 0.0289(8) 0.0247(7) 0.0191(7) 0.0057(6) 0.0033(6) 0.0046(6)
N3A 0.0285(8) 0.0244(7) 0.0216(8) 0.0061(6) 0.0037(6) 0.0043(6)
C1A 0.0309(9) 0.0226(8) 0.0170(8) 0.0101(7) 0.0029(7) 0.0032(6)
C2A 0.0284(9) 0.0214(8) 0.0239(9) 0.0032(7) 0.0028(7) 0.0062(7)
C3A 0.0307(10) 0.0232(8) 0.0183(8) 0.0041(7) -0.0008(7) 0.0007(6)
C4A 0.0289(9) 0.0198(8) 0.0185(8) 0.0080(7) 0.0045(7) 0.0040(6)
C5A 0.0253(9) 0.0230(8) 0.0252(9) 0.0019(7) 0.0037(7) 0.0039(7)
C6A 0.0300(10) 0.0246(9) 0.0215(9) 0.0046(7) -0.0005(7) 0.0001(7)
C7A 0.0253(9) 0.0240(8) 0.0190(8) 0.0074(7) 0.0038(7) 0.0037(6)
C8A 0.0263(9) 0.0261(9) 0.0244(9) 0.0036(7) 0.0032(7) 0.0071(7)
C9A 0.0294(10) 0.0289(9) 0.0222(9) 0.0042(7) -0.0015(8) 0.0023(7)
C10A 0.0334(10) 0.0294(9) 0.0201(9) 0.0078(8) 0.0017(8) 0.0079(7)
C11A 0.0360(11) 0.0252(9) 0.0269(10) 0.0011(8) 0.0033(8) 0.0065(7)
C12A 0.0324(10) 0.0245(9) 0.0212(9) 0.0048(7) 0.0009(8) 0.0029(7)
O1B 0.0466(8) 0.0331(7) 0.0204(7) -0.0016(6) -0.0058(6) 0.0049(5)
O2B 0.0383(8) 0.0249(6) 0.0254(7) -0.0036(5) -0.0050(6) -0.0001(5)
O3B 0.0535(9) 0.0314(7) 0.0231(7) -0.0046(6) -0.0050(6) 0.0099(5)
N1B 0.0242(8) 0.0280(8) 0.0202(7) 0.0024(6) 0.0001(6) 0.0032(6)
N2B 0.0219(7) 0.0272(8) 0.0202(7) 0.0027(6) 0.0003(6) 0.0005(6)
N3B 0.0225(7) 0.0254(7) 0.0206(7) 0.0033(6) 0.0006(6) 0.0021(6)
C1B 0.0195(8) 0.0238(8) 0.0170(8) 0.0035(6) 0.0010(6) 0.0013(6)
C2B 0.0224(9) 0.0215(8) 0.0214(9) 0.0001(6) 0.0013(7) 0.0000(6)
C3B 0.0243(9) 0.0212(8) 0.0210(8) 0.0027(7) 0.0025(7) 0.0048(6)
C4B 0.0174(8) 0.0241(8) 0.0186(8) 0.0040(6) 0.0015(6) 0.0003(6)
C5B 0.0216(9) 0.0214(8) 0.0234(9) -0.0002(6) 0.0002(7) -0.0005(6)
C6B 0.0247(9) 0.0234(8) 0.0213(9) 0.0028(7) 0.0034(7) 0.0058(6)
C7B 0.0212(8) 0.0254(8) 0.0169(8) 0.0041(6) -0.0003(7) 0.0013(6)
C8B 0.0247(9) 0.0227(8) 0.0232(9) 0.0027(7) -0.0006(7) 0.0027(7)
C9B 0.0288(10) 0.0279(9) 0.0218(9) 0.0055(7) 0.0016(7) 0.0076(7)
C10B 0.0248(9) 0.0307(9) 0.0204(9) 0.0069(7) 0.0003(7) 0.0004(7)
C11B 0.0248(9) 0.0270(9) 0.0233(9) 0.0019(7) 0.0000(7) 0.0001(7)
C12B 0.0244(9) 0.0250(8) 0.0201(9) 0.0025(7) 0.0007(7) 0.0043(7)
O1C 0.0415(8) 0.0352(7) 0.0198(6) 0.0019(6) 0.0000(6) 0.0044(5)
O2C 0.0429(8) 0.0451(8) 0.0289(7) -0.0069(7) 0.0026(6) 0.0162(6)
O3C 0.0439(8) 0.0386(8) 0.0194(7) 0.0024(6) -0.0044(6) 0.0033(5)
N1C 0.0355(9) 0.0301(8) 0.0178(7) 0.0088(7) 0.0004(6) 0.0038(6)
N2C 0.0282(8) 0.0226(7) 0.0175(7) 0.0057(6) 0.0016(6) 0.0044(5)
N3C 0.0273(8) 0.0224(7) 0.0189(7) 0.0065(6) 0.0014(6) 0.0033(5)
C1C 0.0285(9) 0.0259(9) 0.0158(8) 0.0078(7) 0.0017(7) 0.0043(6)
C2C 0.0256(9) 0.0219(8) 0.0206(9) 0.0015(7) 0.0012(7) 0.0048(6)
C3C 0.0267(9) 0.0247(8) 0.0184(8) 0.0013(7) -0.0019(7) 0.0020(6)
C4C 0.0267(9) 0.0206(8) 0.0182(8) 0.0080(7) 0.0022(7) 0.0035(6)
C5C 0.0263(9) 0.0220(8) 0.0240(9) -0.0002(7) 0.0010(7) 0.0036(7)
C6C 0.0289(10) 0.0257(9) 0.0208(9) 0.0018(7) -0.0008(7) -0.0015(7)
C7C 0.0262(9) 0.0226(8) 0.0161(8) 0.0082(7) 0.0005(7) 0.0014(6)
C8C 0.0266(9) 0.0226(8) 0.0229(9) 0.0046(7) -0.0007(7) 0.0016(7)
C9C 0.0301(10) 0.0255(9) 0.0206(9) 0.0055(7) -0.0042(7) -0.0004(7)
C10C 0.0320(10) 0.0281(9) 0.0175(8) 0.0117(7) 0.0022(7) 0.0040(7)
C11C 0.0278(9) 0.0244(9) 0.0230(9) 0.0029(7) 0.0038(7) 0.0045(7)
C12C 0.0292(9) 0.0240(9) 0.0205(9) 0.0051(7) -0.0004(7) 0.0023(7)
O1D 0.0405(8) 0.0319(7) 0.0187(6) -0.0022(6) -0.0038(6) 0.0035(5)
O2D 0.0359(7) 0.0304(7) 0.0271(7) 0.0002(6) -0.0044(6) -0.0045(5)
O3D 0.0469(8) 0.0423(8) 0.0198(7) 0.0017(6) -0.0033(6) 0.0073(6)
N1D 0.0269(8) 0.0326(8) 0.0203(8) 0.0062(6) 0.0006(6) 0.0014(6)
N2D 0.0220(7) 0.0229(7) 0.0179(7) 0.0018(6) -0.0007(6) 0.0027(5)
N3D 0.0208(7) 0.0231(7) 0.0187(7) 0.0024(5) 0.0008(6) 0.0028(5)
C1D 0.0210(8) 0.0275(9) 0.0162(8) 0.0047(7) -0.0012(7) 0.0000(6)
C2D 0.0245(9) 0.0221(8) 0.0218(9) 0.0018(7) 0.0003(7) 0.0016(6)
C3D 0.0259(9) 0.0214(8) 0.0188(8) 0.0015(7) 0.0003(7) 0.0041(6)
C4D 0.0184(8) 0.0230(8) 0.0188(8) 0.0028(6) 0.0011(6) 0.0015(6)
C5D 0.0251(9) 0.0202(8) 0.0231(9) 0.0011(6) 0.0018(7) 0.0032(6)
C6D 0.0280(9) 0.0250(9) 0.0213(9) 0.0052(7) 0.0040(7) 0.0068(7)
C7D 0.0181(8) 0.0237(8) 0.0191(8) 0.0039(6) 0.0007(6) 0.0021(6)
C8D 0.0239(9) 0.0201(8) 0.0236(9) 0.0033(6) 0.0025(7) 0.0047(6)
C9D 0.0257(9) 0.0247(8) 0.0204(9) 0.0053(7) 0.0025(7) 0.0074(7)
C10D 0.0226(9) 0.0288(9) 0.0186(8) 0.0058(7) 0.0007(7) 0.0015(7)
C11D 0.0256(9) 0.0218(8) 0.0219(9) -0.0004(7) -0.0002(7) 0.0015(6)
C12D 0.0241(9) 0.0230(8) 0.0199(9) 0.0020(7) 0.0018(7) 0.0052(6)

loop_
_atom_type_symbol
_atom_type_description
_atom_type_scat_dispersion_real
_atom_type_scat_dispersion_imag
_atom_type_scat_source
C C 0.0033 0.0016 'International Tables Vol C Tables 4.2.6.8 and 6.1.1.4'
H H 0.0000 0.0000 'International Tables Vol C Tables 4.2.6.8 and 6.1.1.4'
N N 0.0061 0.0033 'International Tables Vol C Tables 4.2.6.8 and 6.1.1.4'
O O 0.0106 0.0060 'International Tables Vol C Tables 4.2.6.8 and 6.1.1.4'

loop_
_geom_angle_atom_site_label_1
_geom_angle_atom_site_label_2
_geom_angle_atom_site_label_3
_geom_angle
_geom_angle_publ_flag
C10A O1A H1A 109.5 no
O2A N1A O3A 122.86(15) no
O2A N1A C1A 118.17(15) no
O3A N1A C1A 118.97(15) no
N3A N2A C4A 113.87(14) yes
N2A N3A C7A 114.54(14) yes
C6A C1A C2A 122.65(16) no
C6A C1A N1A 118.13(15) no
C2A C1A N1A 119.22(16) no
C3A C2A C1A 118.39(16) no
C3A C2A H2A 120.8 no
C1A C2A H2A 120.8 no
C2A C3A C4A 120.11(16) no
C2A C3A H3A 119.9 no
C4A C3A H3A 119.9 no
C3A C4A C5A 119.91(16) no
C3A C4A N2A 124.68(15) no
C5A C4A N2A 115.41(15) no
C6A C5A C4A 120.31(16) no
C6A C5A H5A 119.8 no
C4A C5A H5A 119.8 no
C1A C6A C5A 118.59(16) no
C1A C6A H6A 120.7 no
C5A C6A H6A 120.7 no
C8A C7A C12A 119.36(16) no
C8A C7A N3A 116.34(15) no
C12A C7A N3A 124.29(15) no
C9A C8A C7A 120.75(16) no
C9A C8A H8A 119.6 no
C7A C8A H8A 119.6 no
C8A C9A C10A 119.47(16) no
C8A C9A H9A 120.3 no
C10A C9A H9A 120.3 no
O1A C10A C11A 116.36(16) no
O1A C10A C9A 123.43(16) no
C11A C10A C9A 120.20(16) no
C12A C11A C10A 120.45(17) no
C12A C11A H11A 119.8 no
C10A C11A H11A 119.8 no
C11A C12A C7A 119.76(16) no
C11A C12A H12A 120.1 no
C7A C12A H12A 120.1 no
C10B O1B H1B 109.5 no
O3B N1B O2B 122.98(15) no
O3B N1B C1B 118.97(14) no
O2B N1B C1B 118.04(14) no
N3B N2B C4B 114.43(14) yes
N2B N3B C7B 114.25(14) yes
C6B C1B C2B 122.66(15) no
C6B C1B N1B 117.94(14) no
C2B C1B N1B 119.40(14) no
C3B C2B C1B 118.04(15) no
C3B C2B H2B 121.0 no
C1B C2B H2B 121.0 no
C2B C3B C4B 120.28(15) no
C2B C3B H3B 119.9 no
C4B C3B H3B 119.9 no
C5B C4B C3B 120.08(15) no
C5B C4B N2B 115.11(14) no
C3B C4B N2B 124.80(15) no
C6B C5B C4B 120.20(15) no
C6B C5B H5B 119.9 no
C4B C5B H5B 119.9 no
C1B C6B C5B 118.72(15) no
C1B C6B H6B 120.6 no
C5B C6B H6B 120.6 no
C8B C7B C12B 119.54(15) no
C8B C7B N3B 116.60(15) no
C12B C7B N3B 123.86(15) no
C9B C8B C7B 120.73(16) no
C9B C8B H8B 119.6 no
C7B C8B H8B 119.6 no
C8B C9B C10B 119.26(16) no
C8B C9B H9B 120.4 no
C10B C9B H9B 120.4 no
O1B C10B C9B 123.66(16) no
O1B C10B C11B 115.84(15) no
C9B C10B C11B 120.51(16) no
C12B C11B C10B 120.10(16) no
C12B C11B H11B 120.0 no
C10B C11B H11B 120.0 no
C11B C12B C7B 119.84(15) no
C11B C12B H12B 120.1 no
C7B C12B H12B 120.1 no
C10C O1C H1C 109.5 no
O2C N1C O3C 122.45(15) no
O2C N1C C1C 118.94(14) no
O3C N1C C1C 118.60(15) no
N3C N2C C4C 114.31(14) yes
N2C N3C C7C 113.77(14) yes
C6C C1C C2C 122.56(15) no
C6C C1C N1C 119.49(15) no
C2C C1C N1C 117.95(15) no
C3C C2C C1C 118.51(16) no
C3C C2C H2C 120.7 no
C1C C2C H2C 120.7 no
C2C C3C C4C 120.16(15) no
C2C C3C H3C 119.9 no
C4C C3C H3C 119.9 no
C5C C4C C3C 119.81(15) no
C5C C4C N2C 115.78(15) no
C3C C4C N2C 124.40(15) no
C6C C5C C4C 120.58(16) no
C6C C5C H5C 119.7 no
C4C C5C H5C 119.7 no
C1C C6C C5C 118.33(15) no
C1C C6C H6C 120.8 no
C5C C6C H6C 120.8 no
C8C C7C C12C 119.27(16) no
C8C C7C N3C 116.71(15) no
C12C C7C N3C 124.02(15) no
C9C C8C C7C 120.48(16) no
C9C C8C H8C 119.8 no
C7C C8C H8C 119.8 no
C8C C9C C10C 119.81(16) no
C8C C9C H9C 120.1 no
C10C C9C H9C 120.1 no
O1C C10C C9C 124.03(16) no
O1C C10C C11C 116.20(16) no
C9C C10C C11C 119.77(16) no
C12C C11C C10C 120.31(16) no
C12C C11C H11C 119.8 no
C10C C11C H11C 119.8 no
C11C C12C C7C 120.34(16) no
C11C C12C H12C 119.8 no
C7C C12C H12C 119.8 no
C10D O1D H1D 109.5 no
O2D N1D O3D 122.52(15) no
O2D N1D C1D 118.65(14) no
O3D N1D C1D 118.82(15) no
N3D N2D C4D 113.83(13) yes
N2D N3D C7D 114.22(14) yes
C6D C1D C2D 122.86(15) no
C6D C1D N1D 119.32(15) no
C2D C1D N1D 117.81(15) no
C3D C2D C1D 118.17(15) no
C3D C2D H2D 120.9 no
C1D C2D H2D 120.9 no
C2D C3D C4D 120.19(15) no
C2D C3D H3D 119.9 no
C4D C3D H3D 119.9 no
C5D C4D C3D 120.44(15) no
C5D C4D N2D 116.00(14) no
C3D C4D N2D 123.55(14) no
C4D C5D C6D 119.99(15) no
C4D C5D H5D 120.0 no
C6D C5D H5D 120.0 no
C1D C6D C5D 118.33(15) no
C1D C6D H6D 120.8 no
C5D C6D H6D 120.8 no
C8D C7D C12D 119.50(15) no
C8D C7D N3D 116.65(15) no
C12D C7D N3D 123.85(14) no
C9D C8D C7D 120.17(15) no
C9D C8D H8D 119.9 no
C7D C8D H8D 119.9 no
C10D C9D C8D 119.86(15) no
C10D C9D H9D 120.1 no
C8D C9D H9D 120.1 no
O1D C10D C9D 123.71(15) no
O1D C10D C11D 116.16(15) no
C9D C10D C11D 120.12(15) no
C12D C11D C10D 119.87(15) no
C12D C11D H11D 120.1 no
C10D C11D H11D 120.1 no
C11D C12D C7D 120.45(15) no
C11D C12D H12D 119.8 no
C7D C12D H12D 119.8 no

loop_
_geom_bond_atom_site_label_1
_geom_bond_atom_site_label_2
_geom_bond_site_symmetry_1
_geom_bond_site_symmetry_2
_geom_bond_distance
_geom_bond_publ_flag
O1A C10A . . 1.354(2) no
O1A H1A . . 0.8400 no
O2A N1A . . 1.223(2) no
O3A N1A . . 1.2258(19) no
N1A C1A . . 1.467(2) no
N2A N3A . . 1.2601(19) yes
N2A C4A . . 1.421(2) yes
N3A C7A . . 1.414(2) yes
C1A C6A . . 1.376(2) no
C1A C2A . . 1.385(2) no
C2A C3A . . 1.383(2) no
C2A H2A . . 0.9500 no
C3A C4A . . 1.394(2) no
C3A H3A . . 0.9500 no
C4A C5A . . 1.394(2) no
C5A C6A . . 1.378(2) no
C5A H5A . . 0.9500 no
C6A H6A . . 0.9500 no
C7A C8A . . 1.391(2) no
C7A C12A . . 1.399(2) no
C8A C9A . . 1.378(2) no
C8A H8A . . 0.9500 no
C9A C10A . . 1.388(2) no
C9A H9A . . 0.9500 no
C10A C11A . . 1.387(2) no
C11A C12A . . 1.374(3) no
C11A H11A . . 0.9500 no
C12A H12A . . 0.9500 no
O1B C10B . . 1.356(2) no
O1B H1B . . 0.8400 no
O2B N1B . . 1.2271(18) no
O3B N1B . . 1.2212(18) no
N1B C1B . . 1.465(2) no
N2B N3B . . 1.263(2) yes
N2B C4B . . 1.424(2) yes
N3B C7B . . 1.416(2) yes
C1B C6B . . 1.376(2) no
C1B C2B . . 1.386(2) no
C2B C3B . . 1.383(2) no
C2B H2B . . 0.9500 no
C3B C4B . . 1.394(2) no
C3B H3B . . 0.9500 no
C4B C5B . . 1.387(2) no
C5B C6B . . 1.379(2) no
C5B H5B . . 0.9500 no
C6B H6B . . 0.9500 no
C7B C8B . . 1.391(2) no
C7B C12B . . 1.401(2) no
C8B C9B . . 1.381(2) no
C8B H8B . . 0.9500 no
C9B C10B . . 1.388(2) no
C9B H9B . . 0.9500 no
C10B C11B . . 1.394(2) no
C11B C12B . . 1.374(2) no
C11B H11B . . 0.9500 no
C12B H12B . . 0.9500 no
O1C C10C . . 1.355(2) no
O1C H1C . . 0.8400 no
O2C N1C . . 1.222(2) no
O3C N1C . . 1.2351(18) no
N1C C1C . . 1.463(2) no
N2C N3C . . 1.2571(19) yes
N2C C4C . . 1.423(2) yes
N3C C7C . . 1.418(2) yes
C1C C6C . . 1.376(2) no
C1C C2C . . 1.385(2) no
C2C C3C . . 1.379(2) no
C2C H2C . . 0.9500 no
C3C C4C . . 1.394(2) no
C3C H3C . . 0.9500 no
C4C C5C . . 1.388(2) no
C5C C6C . . 1.380(2) no
C5C H5C . . 0.9500 no
C6C H6C . . 0.9500 no
C7C C8C . . 1.390(2) no
C7C C12C . . 1.399(2) no
C8C C9C . . 1.388(2) no
C8C H8C . . 0.9500 no
C9C C10C . . 1.388(3) no
C9C H9C . . 0.9500 no
C10C C11C . . 1.396(2) no
C11C C12C . . 1.373(2) no
C11C H11C . . 0.9500 no
C12C H12C . . 0.9500 no
O1D C10D . . 1.357(2) no
O1D H1D . . 0.8400 no
O2D N1D . . 1.2274(19) no
O3D N1D . . 1.2311(19) no
N1D C1D . . 1.460(2) no
N2D N3D . . 1.2616(19) yes
N2D C4D . . 1.424(2) yes
N3D C7D . . 1.418(2) yes
C1D C6D . . 1.373(2) no
C1D C2D . . 1.389(2) no
C2D C3D . . 1.377(2) no
C2D H2D . . 0.9500 no
C3D C4D . . 1.392(2) no
C3D H3D . . 0.9500 no
C4D C5D . . 1.385(2) no
C5D C6D . . 1.389(2) no
C5D H5D . . 0.9500 no
C6D H6D . . 0.9500 no
C7D C8D . . 1.390(2) no
C7D C12D . . 1.396(2) no
C8D C9D . . 1.387(2) no
C8D H8D . . 0.9500 no
C9D C10D . . 1.386(2) no
C9D H9D . . 0.9500 no
C10D C11D . . 1.395(2) no
C11D C12D . . 1.374(2) no
C11D H11D . . 0.9500 no
C12D H12D . . 0.9500 no

loop_
_geom_hbond_atom_site_label_D
_geom_hbond_atom_site_label_H
_geom_hbond_atom_site_label_A
_geom_hbond_site_symmetry_A
_geom_hbond_distance_DH
_geom_hbond_distance_HA
_geom_hbond_distance_DA
_geom_hbond_angle_DHA
O1A H1A O2B 1_454 0.84 2.02 2.753(2) 146
O1B H1B O2A 1_555 0.84 2.12 2.811(2) 140
O1C H1C O3D 1_555 0.84 2.06 2.903(2) 177
O1D H1D O3C 1_454 0.84 2.07 2.904(2) 174

loop_
_geom_torsion_atom_site_label_1
_geom_torsion_atom_site_label_2
_geom_torsion_atom_site_label_3
_geom_torsion_atom_site_label_4
_geom_torsion
_geom_torsion_publ_flag
C4A N2A N3A C7A 179.04(14) yes
O2A N1A C1A C6A 178.12(16) no
O3A N1A C1A C6A -1.8(2) no
O2A N1A C1A C2A -1.7(2) no
O3A N1A C1A C2A 178.42(16) no
C6A C1A C2A C3A 0.9(3) no
N1A C1A C2A C3A -179.37(15) no
C1A C2A C3A C4A 0.1(3) no
C2A C3A C4A C5A -1.7(3) no
C2A C3A C4A N2A 178.71(16) no
N3A N2A C4A C3A -6.4(2) yes
N3A N2A C4A C5A 173.98(14) no
C3A C4A C5A C6A 2.4(3) no
N2A C4A C5A C6A -177.98(16) no
C2A C1A C6A C5A -0.2(3) no
N1A C1A C6A C5A -179.97(15) no
C4A C5A C6A C1A -1.5(3) no
N2A N3A C7A C8A -179.77(15) yes
N2A N3A C7A C12A -0.8(2) no
C12A C7A C8A C9A -0.8(3) no
N3A C7A C8A C9A 178.24(16) no
C7A C8A C9A C10A 0.2(3) no
C8A C9A C10A O1A 179.82(17) no
C8A C9A C10A C11A 1.0(3) no
O1A C10A C11A C12A 179.50(17) no
C9A C10A C11A C12A -1.6(3) no
C10A C11A C12A C7A 1.0(3) no
C8A C7A C12A C11A 0.2(3) no
N3A C7A C12A C11A -178.75(16) no
C4B N2B N3B C7B 179.42(13) yes
O3B N1B C1B C6B 0.3(2) no
O2B N1B C1B C6B 179.10(16) no
O3B N1B C1B C2B -179.46(16) no
O2B N1B C1B C2B -0.7(2) no
C6B C1B C2B C3B -0.7(3) no
N1B C1B C2B C3B 179.03(15) no
C1B C2B C3B C4B 1.0(3) no
C2B C3B C4B C5B -0.1(3) no
C2B C3B C4B N2B -179.14(16) no
N3B N2B C4B C5B -178.09(15) no
N3B N2B C4B C3B 1.0(2) yes
C3B C4B C5B C6B -1.1(3) no
N2B C4B C5B C6B 178.03(15) no
C2B C1B C6B C5B -0.4(3) no
N1B C1B C6B C5B 179.80(15) no
C4B C5B C6B C1B 1.4(3) no
N2B N3B C7B C8B -179.12(15) yes
N2B N3B C7B C12B 0.2(2) no
C12B C7B C8B C9B 1.2(3) no
N3B C7B C8B C9B -179.48(15) no
C7B C8B C9B C10B -0.3(3) no
C8B C9B C10B O1B 179.28(16) no
C8B C9B C10B C11B -1.2(3) no
O1B C10B C11B C12B -178.47(15) no
C9B C10B C11B C12B 2.0(3) no
C10B C11B C12B C7B -1.2(3) no
C8B C7B C12B C11B -0.4(3) no
N3B C7B C12B C11B -179.70(16) no
C4C N2C N3C C7C -178.84(14) yes
O2C N1C C1C C6C 176.57(17) no
O3C N1C C1C C6C -3.9(2) no
O2C N1C C1C C2C -3.0(2) no
O3C N1C C1C C2C 176.54(15) no
C6C C1C C2C C3C 1.0(3) no
N1C C1C C2C C3C -179.44(15) no
C1C C2C C3C C4C 0.8(3) no
C2C C3C C4C C5C -2.2(3) no
C2C C3C C4C N2C 177.34(16) no
N3C N2C C4C C5C 173.60(15) no
N3C N2C C4C C3C -5.9(2) yes
C3C C4C C5C C6C 1.7(3) no
N2C C4C C5C C6C -177.81(16) no
C2C C1C C6C C5C -1.5(3) no
N1C C1C C6C C5C 179.03(15) no
C4C C5C C6C C1C 0.0(3) no
N2C N3C C7C C8C -176.74(14) yes
N2C N3C C7C C12C 3.7(2) no
C12C C7C C8C C9C -0.3(3) no
N3C C7C C8C C9C -179.83(15) no
C7C C8C C9C C10C 1.0(3) no
C8C C9C C10C O1C 178.82(16) no
C8C C9C C10C C11C -1.1(3) no
O1C C10C C11C C12C -179.54(16) no
C9C C10C C11C C12C 0.4(3) no
C10C C11C C12C C7C 0.4(3) no
C8C C7C C12C C11C -0.4(3) no
N3C C7C C12C C11C 179.07(16) no
C4D N2D N3D C7D 179.51(13) yes
O2D N1D C1D C6D 175.51(16) no
O3D N1D C1D C6D -3.7(2) no
O2D N1D C1D C2D -3.2(2) no
O3D N1D C1D C2D 177.59(16) no
C6D C1D C2D C3D -1.0(3) no
N1D C1D C2D C3D 177.63(15) no
C1D C2D C3D C4D 0.2(3) no
C2D C3D C4D C5D 0.9(3) no
C2D C3D C4D N2D -178.64(16) no
N3D N2D C4D C5D -177.15(15) no
N3D N2D C4D C3D 2.4(2) yes
C3D C4D C5D C6D -1.2(3) no
N2D C4D C5D C6D 178.40(15) no
C2D C1D C6D C5D 0.7(3) no
N1D C1D C6D C5D -177.89(15) no
C4D C5D C6D C1D 0.4(3) no
N2D N3D C7D C8D 178.77(15) yes
N2D N3D C7D C12D -1.4(2) no
C12D C7D C8D C9D 0.2(3) no
N3D C7D C8D C9D -179.93(15) no
C7D C8D C9D C10D 1.2(3) no
C8D C9D C10D O1D 177.74(16) no
C8D C9D C10D C11D -2.1(3) no
O1D C10D C11D C12D -178.29(15) no
C9D C10D C11D C12D 1.6(3) no
C10D C11D C12D C7D -0.1(3) no
C8D C7D C12D C11D -0.8(3) no
N3D C7D C12D C11D 179.40(16) no

loop_
_cod_related_entry_id
_cod_related_entry_database
_cod_related_entry_code
1 ChemSpider 10447013
